data_4514208
loop_
_publ_author_name
'Fujita, Ken-ichi'
'Tamura, Ryuichi'
'Tanaka, Yuhi'
'Yoshida, Masato'
'Onoda, Mitsuki'
'Yamaguchi, Ryohei'

_publ_section_title
;
 Dehydrogenative Oxidation of Alcohols in Aqueous Media Catalyzed by a
 Water-Soluble Dicationic Iridium Complex Bearing a Functional
 N-Heterocyclic Carbene Ligand without Using Base
;
_journal_issue 10
_journal_name_full 'ACS Catalysis'
_journal_page_first 7226
_journal_paper_doi 10.1021/acscatal.7b02560
_journal_volume 7
_journal_year 2017
_chemical_formula_moiety 'C20 H25 F3 Ir N3 O5 S'
_chemical_formula_sum 'C20 H25 F3 Ir N3 O5 S'
_chemical_formula_weight 668.71
_space_group_IT_number 2
_symmetry_cell_setting triclinic
_symmetry_Int_Tables_number 2
_symmetry_space_group_name_Hall '-P 1'
_symmetry_space_group_name_H-M 'P -1'
_atom_sites_solution_hydrogens geom
_atom_sites_solution_primary direct
_atom_sites_solution_secondary difmap
_cell_angle_alpha 83.082(3)
_cell_angle_beta 88.989(3)
_cell_angle_gamma 83.868(3)
_cell_formula_units_Z 2
_cell_length_a 9.5878(15)
_cell_length_b 10.2028(16)
_cell_length_c 11.8401(18)
_cell_measurement_reflns_used 3774
_cell_measurement_temperature 173
_cell_measurement_theta_max 27.37
_cell_measurement_theta_min 3.10
_cell_volume 1143.2(3)
_computing_cell_refinement 'RAPID AUTO'
_computing_data_collection 'RAPID AUTO (Rigaku, ????)'
_computing_data_reduction 'RAPID AUTO'
_computing_molecular_graphics 'CrystalStructure 4.0'
_computing_publication_material 'CrystalStructure 4.0 (Rigaku, 2010)'
_computing_structure_refinement 'CRYSTALS (Carruthers, et al., 1999)'
_computing_structure_solution 'DIRDIF99-PATTY (Gould, et al., 1999)'
_diffrn_ambient_temperature 173
_diffrn_detector_area_resol_mean 10.000
_diffrn_measured_fraction_theta_full 0.982
_diffrn_measured_fraction_theta_max 0.982
_diffrn_measurement_device_type 'Rigaku R-AXIS RAPID'
_diffrn_measurement_method \w
_diffrn_radiation_type 'Mo K\a'
_diffrn_radiation_wavelength 0.71075
_diffrn_reflns_av_R_equivalents 0.0466
_diffrn_reflns_limit_h_max 11
_diffrn_reflns_limit_h_min -12
_diffrn_reflns_limit_k_max 13
_diffrn_reflns_limit_k_min -13
_diffrn_reflns_limit_l_max 15
_diffrn_reflns_limit_l_min -14
_diffrn_reflns_number 11033
_diffrn_reflns_theta_full 27.39
_diffrn_reflns_theta_max 27.39
_diffrn_standards_number 0
_exptl_absorpt_coefficient_mu 6.009
_exptl_absorpt_correction_T_max 0.548
_exptl_absorpt_correction_T_min 0.324
_exptl_absorpt_correction_type multi-scan
_exptl_absorpt_process_details 'ABSCOR (Rigaku, 1995)'
_exptl_crystal_colour yellow
_exptl_crystal_density_diffrn 1.942
_exptl_crystal_density_method 'not measured'
_exptl_crystal_description block
_exptl_crystal_F_000 652.00
_exptl_crystal_size_max 0.150
_exptl_crystal_size_mid 0.150
_exptl_crystal_size_min 0.100
_refine_diff_density_max 2.070
_refine_diff_density_min -1.830
_refine_ls_extinction_method none
_refine_ls_goodness_of_fit_ref 1.013
_refine_ls_hydrogen_treatment constr
_refine_ls_number_parameters 317
_refine_ls_number_reflns 5098
_refine_ls_R_factor_gt 0.0332
_refine_ls_shift/su_max 0.000
_refine_ls_structure_factor_coef F
_refine_ls_weighting_details 'w = 1/[0.0007Fo^2^ + 1.0000\s(Fo^2^)]'
_refine_ls_weighting_scheme calc
_refine_ls_wR_factor_ref 0.0447
_reflns_number_gt 4738
_reflns_number_total 5098
_reflns_threshold_expression F>2.0\s(F)
_cod_data_source_file cs7b02560_si_003.cif
_cod_data_source_block complex8
_cod_depositor_comments 'Adding full bibliography for 4514207--4514208.cif.'
_cod_database_code 4514208

loop_
_symmetry_equiv_pos_site_id
_symmetry_equiv_pos_as_xyz
1 +X,+Y,+Z
2 -X,-Y,-Z

loop_
_atom_site_label
_atom_site_type_symbol
_atom_site_fract_x
_atom_site_fract_y
_atom_site_fract_z
_atom_site_U_iso_or_equiv
_atom_site_adp_type
_atom_site_occupancy
_atom_site_symmetry_multiplicity
_atom_site_calc_flag
_atom_site_refinement_flags
Ir1 Ir 0.262080(10) 0.179340(10) 0.170530(10) 0.01712(6) Uani 1.0 2 d .
S1 S 0.8005(3) 0.25802(14) 0.59918(11) 0.0513(5) Uani 1.0 2 d .
F1 F 0.7881(9) 0.4987(9) 0.5024(8) 0.059(2) Uiso 0.5000 2 d .
F2 F 0.6241(9) 0.3941(8) 0.4376(7) 0.0502(18) Uiso 0.5000 2 d .
F3 F 0.6681(10) 0.4890(9) 0.5950(8) 0.057(2) Uiso 0.5000 2 d .
F4 F 0.5611(7) 0.3285(7) 0.5519(7) 0.0476(17) Uiso 0.5000 2 d .
F5 F 0.5969(10) 0.4660(9) 0.6020(8) 0.056(2) Uiso 0.5000 2 d .
F6 F 0.7000(9) 0.4154(8) 0.4285(7) 0.0510(18) Uiso 0.5000 2 d .
O1 O 0.5192(4) 0.1568(4) -0.0222(3) 0.0296(9) Uani 1.0 2 d .
O2 O 0.3295(4) -0.0279(4) 0.1674(3) 0.0352(10) Uani 1.0 2 d .
O3 O 0.6598(7) 0.1798(7) 0.6284(6) 0.0301(15) Uiso 0.5000 2 d .
O4 O 0.8452(8) 0.2948(8) 0.6974(7) 0.0347(16) Uiso 0.5000 2 d .
O5 O 0.8673(10) 0.2056(10) 0.5131(8) 0.045(2) Uiso 0.5000 2 d .
O6 O 0.9464(8) 0.3355(8) 0.5880(7) 0.0378(17) Uiso 0.5000 2 d .
O7 O 0.8283(9) 0.1573(9) 0.5256(8) 0.0392(19) Uiso 0.5000 2 d .
O8 O 0.7843(8) 0.2268(8) 0.7157(7) 0.0377(17) Uiso 0.5000 2 d .
N1 N 0.2798(4) 0.1947(4) -0.0091(3) 0.0223(10) Uani 1.0 2 d .
N2 N 0.0412(5) 0.1865(4) 0.0078(4) 0.0251(10) Uani 1.0 2 d .
N3 N -0.0479(4) 0.1043(4) 0.1657(4) 0.0252(10) Uani 1.0 2 d .
C1 C 0.4119(5) 0.2148(6) 0.3025(4) 0.0267(12) Uani 1.0 2 d .
C2 C 0.2694(5) 0.2178(6) 0.3477(4) 0.0259(12) Uani 1.0 2 d .
C3 C 0.1868(5) 0.3270(5) 0.2806(4) 0.0225(11) Uani 1.0 2 d .
C4 C 0.2762(5) 0.3820(5) 0.1927(4) 0.0231(11) Uani 1.0 2 d .
C5 C 0.4184(5) 0.3155(5) 0.2119(4) 0.0270(12) Uani 1.0 2 d .
C6 C 0.5304(6) 0.1138(7) 0.3485(5) 0.0400(16) Uani 1.0 2 d .
C7 C 0.2265(6) 0.1417(6) 0.4557(4) 0.0360(14) Uani 1.0 2 d .
C8 C 0.0362(5) 0.3763(6) 0.3007(5) 0.0316(13) Uani 1.0 2 d .
C9 C 0.2387(6) 0.4995(6) 0.1056(5) 0.0378(15) Uani 1.0 2 d .
C10 C 0.5467(6) 0.3570(7) 0.1490(6) 0.0407(16) Uani 1.0 2 d .
C11 C 0.4030(6) 0.1989(5) -0.0702(4) 0.0273(12) Uani 1.0 2 d .
C12 C 0.3922(7) 0.2517(6) -0.1888(5) 0.0400(15) Uani 1.0 2 d .
C13 C 0.2644(7) 0.2845(6) -0.2397(5) 0.0417(16) Uani 1.0 2 d .
C14 C 0.1405(7) 0.2643(5) -0.1786(5) 0.0359(14) Uani 1.0 2 d .
C15 C 0.1546(5) 0.2187(5) -0.0649(4) 0.0254(12) Uani 1.0 2 d .
C16 C 0.0697(5) 0.1472(5) 0.1209(4) 0.0226(11) Uani 1.0 2 d .
C17 C -0.0952(6) 0.1643(5) -0.0174(5) 0.0349(14) Uani 1.0 2 d .
C18 C -0.1507(6) 0.1126(5) 0.0797(5) 0.0332(14) Uani 1.0 2 d .
C19 C -0.0672(5) 0.0474(6) 0.2834(5) 0.0320(13) Uani 1.0 2 d .
C20 C 0.6888(7) 0.3982(7) 0.5357(5) 0.0468(17) Uani 1.0 2 d .
H1 H 0.5745 0.1466 0.4101 0.0475 Uiso 1.0 2 calc R
H2 H 0.4942 0.0315 0.3756 0.0476 Uiso 1.0 2 calc R
H3 H 0.5981 0.0994 0.2894 0.0475 Uiso 1.0 2 calc R
H4 H 0.2714 0.0525 0.4610 0.0433 Uiso 1.0 2 calc R
H5 H 0.2533 0.1833 0.5194 0.0432 Uiso 1.0 2 calc R
H6 H 0.1266 0.1400 0.4562 0.0433 Uiso 1.0 2 calc R
H7 H -0.0117 0.3043 0.3368 0.0382 Uiso 1.0 2 calc R
H8 H 0.0315 0.4458 0.3490 0.0382 Uiso 1.0 2 calc R
H9 H -0.0078 0.4099 0.2293 0.0382 Uiso 1.0 2 calc R
H10 H 0.2499 0.4728 0.0307 0.0441 Uiso 1.0 2 calc R
H11 H 0.1429 0.5340 0.1166 0.0441 Uiso 1.0 2 calc R
H12 H 0.2990 0.5669 0.1139 0.0441 Uiso 1.0 2 calc R
H13 H 0.5929 0.2836 0.1144 0.0505 Uiso 1.0 2 calc R
H14 H 0.5194 0.4289 0.0910 0.0506 Uiso 1.0 2 calc R
H15 H 0.6097 0.3857 0.2008 0.0506 Uiso 1.0 2 calc R
H16 H 0.4734 0.2630 -0.2314 0.0461 Uiso 1.0 2 calc R
H17 H 0.2597 0.3214 -0.3154 0.0486 Uiso 1.0 2 calc R
H18 H 0.0532 0.2804 -0.2136 0.0422 Uiso 1.0 2 calc R
H19 H -0.1394 0.1827 -0.0876 0.0418 Uiso 1.0 2 calc R
H20 H -0.2405 0.0862 0.0896 0.0402 Uiso 1.0 2 calc R
H21 H 0.0187 0.0445 0.3246 0.0386 Uiso 1.0 2 calc R
H22 H -0.1399 0.1010 0.3185 0.0386 Uiso 1.0 2 calc R
H23 H -0.0934 -0.0410 0.2845 0.0386 Uiso 1.0 2 calc R
H24 H 0.3444 -0.0843 0.2247 0.0395 Uiso 1.0 2 calc R
H25 H 0.3954 -0.0703 0.1077 0.0394 Uiso 1.0 2 calc R

loop_
_atom_site_aniso_label
_atom_site_aniso_U_11
_atom_site_aniso_U_22
_atom_site_aniso_U_33
_atom_site_aniso_U_12
_atom_site_aniso_U_13
_atom_site_aniso_U_23
Ir1 0.01747(11) 0.02246(12) 0.01059(11) 0.00326(7) -0.00009(7) -0.00330(7)
S1 0.1071(14) 0.0239(7) 0.0188(7) 0.0099(8) -0.0039(8) 0.0000(6)
O1 0.0342(18) 0.0326(19) 0.0218(17) 0.0005(15) 0.0061(15) -0.0075(15)
O2 0.045(2) 0.0284(19) 0.0246(18) 0.0152(16) 0.0183(16) 0.0069(15)
N1 0.030(2) 0.025(2) 0.0105(17) 0.0034(16) -0.0004(16) -0.0025(15)
N2 0.028(2) 0.024(2) 0.023(2) 0.0027(16) -0.0115(17) -0.0057(17)
N3 0.0208(18) 0.029(2) 0.026(2) 0.0019(16) -0.0057(17) -0.0075(18)
C1 0.021(3) 0.040(3) 0.020(3) 0.002(2) -0.0037(19) -0.009(2)
C2 0.027(3) 0.040(3) 0.012(2) 0.002(2) -0.0015(19) -0.011(2)
C3 0.023(3) 0.030(3) 0.016(2) -0.0006(18) 0.0016(18) -0.0124(19)
C4 0.027(3) 0.025(3) 0.019(3) -0.0010(18) 0.0021(19) -0.0100(19)
C5 0.024(3) 0.037(3) 0.022(3) -0.005(2) -0.0008(19) -0.012(2)
C6 0.026(3) 0.054(4) 0.038(3) 0.002(3) -0.014(3) -0.005(3)
C7 0.045(3) 0.048(4) 0.015(3) -0.005(3) -0.001(3) -0.003(3)
C8 0.028(3) 0.033(3) 0.034(3) 0.006(2) 0.006(3) -0.015(3)
C9 0.043(3) 0.028(3) 0.039(3) 0.005(3) 0.004(3) 0.001(3)
C10 0.040(3) 0.042(4) 0.044(4) -0.010(3) 0.005(3) -0.016(3)
C11 0.041(3) 0.021(3) 0.018(3) 0.004(2) 0.004(2) -0.0043(19)
C12 0.065(4) 0.031(3) 0.018(3) 0.009(3) 0.014(3) 0.003(2)
C13 0.077(5) 0.030(3) 0.015(3) 0.005(3) -0.000(3) 0.003(2)
C14 0.057(4) 0.027(3) 0.022(3) 0.007(3) -0.014(3) -0.002(2)
C15 0.038(3) 0.017(2) 0.021(3) 0.0017(18) -0.008(2) -0.0047(18)
C16 0.025(3) 0.020(3) 0.022(3) 0.0038(17) -0.0039(19) -0.0077(18)
C17 0.036(3) 0.023(3) 0.046(4) 0.007(2) -0.024(3) -0.009(3)
C18 0.029(3) 0.026(3) 0.045(4) 0.001(2) -0.014(3) -0.009(3)
C19 0.022(3) 0.041(3) 0.034(3) -0.002(2) 0.006(2) -0.009(3)
C20 0.051(4) 0.060(4) 0.030(3) 0.010(3) -0.016(3) -0.017(3)

loop_
_atom_type_symbol
_atom_type_description
_atom_type_scat_dispersion_real
_atom_type_scat_dispersion_imag
_atom_type_scat_source
C C 0.0033 0.0016
;
International Tables for Crystallography
(1992, Vol. C, Tables 4.2.6.8 and 6.1.1.4)
;
H H 0.0000 0.0000
;
International Tables for Crystallography
(1992, Vol. C, Table 6.1.1.4)
;
F F 0.0171 0.0103
;
International Tables for Crystallography
(1992, Vol. C, Tables 4.2.6.8 and 6.1.1.4)
;
N N 0.0061 0.0033
;
International Tables for Crystallography
(1992, Vol. C, Tables 4.2.6.8 and 6.1.1.4)
;
O O 0.0106 0.0060
;
International Tables for Crystallography
(1992, Vol. C, Tables 4.2.6.8 and 6.1.1.4)
;
S S 0.1246 0.1234
;
International Tables for Crystallography
(1992, Vol. C, Tables 4.2.6.8 and 6.1.1.4)
;
Ir Ir -1.4442 7.9887
;
International Tables for Crystallography
(1992, Vol. C, Tables 4.2.6.8 and 6.1.1.4)
;

loop_
_geom_angle_atom_site_label_1
_geom_angle_atom_site_label_2
_geom_angle_atom_site_label_3
_geom_angle
_geom_angle_publ_flag
O2 Ir1 N1 85.63(14) yes
O2 Ir1 C1 96.91(17) yes
O2 Ir1 C2 106.89(17) yes
O2 Ir1 C3 143.78(15) yes
O2 Ir1 C4 158.13(16) yes
O2 Ir1 C5 119.20(16) yes
O2 Ir1 C16 89.19(17) yes
N1 Ir1 C1 131.12(17) yes
N1 Ir1 C2 163.53(18) yes
N1 Ir1 C3 130.37(15) yes
N1 Ir1 C4 98.90(16) yes
N1 Ir1 C5 101.15(17) yes
N1 Ir1 C16 76.63(17) yes
C1 Ir1 C2 38.56(18) yes
C1 Ir1 C3 64.18(17) yes
C1 Ir1 C4 63.98(18) yes
C1 Ir1 C5 36.42(18) yes
C1 Ir1 C16 151.83(18) yes
C2 Ir1 C3 39.09(17) yes
C2 Ir1 C4 65.51(18) yes
C2 Ir1 C5 63.60(18) yes
C2 Ir1 C16 113.41(19) yes
C3 Ir1 C4 39.02(17) yes
C3 Ir1 C5 64.20(17) yes
C3 Ir1 C16 95.17(18) yes
C4 Ir1 C5 38.97(18) yes
C4 Ir1 C16 112.68(18) yes
C5 Ir1 C16 151.47(18) yes
O3 S1 O4 107.9(4) yes
O3 S1 O5 107.6(6) yes
O3 S1 O6 172.5(4) yes
O3 S1 O7 81.5(5) yes
O3 S1 O8 69.0(5) yes
O3 S1 C20 88.6(4) yes
O4 S1 O5 132.9(6) yes
O4 S1 O6 64.8(5) yes
O4 S1 O7 141.2(5) yes
O4 S1 O8 40.8(5) yes
O4 S1 C20 105.2(4) yes
O5 S1 O6 77.9(6) yes
O5 S1 O7 27.0(6) yes
O5 S1 O8 138.3(5) yes
O5 S1 C20 105.7(5) yes
O6 S1 O7 103.2(5) yes
O6 S1 O8 103.5(5) yes
O6 S1 C20 94.9(4) yes
O7 S1 O8 121.6(5) yes
O7 S1 C20 112.7(4) yes
O8 S1 C20 115.5(4) yes
F3 F1 F6 87.5(7) yes
F3 F1 C20 47.0(5) yes
F6 F1 C20 48.2(5) yes
F4 F2 F6 126.5(10) yes
F4 F2 C20 60.4(5) yes
F6 F2 C20 67.7(9) yes
F1 F3 F5 139.1(13) yes
F1 F3 C20 62.6(6) yes
F5 F3 C20 83.4(11) yes
F2 F4 F5 83.9(6) yes
F2 F4 C20 51.6(5) yes
F5 F4 C20 51.0(5) yes
F3 F5 F4 120.9(12) yes
F3 F5 C20 63.6(10) yes
F4 F5 C20 57.7(5) yes
F1 F6 F2 130.4(11) yes
F1 F6 C20 61.2(6) yes
F2 F6 C20 77.3(9) yes
S1 O3 O8 48.3(4) yes
S1 O4 O6 67.1(5) yes
S1 O4 O8 71.5(7) yes
O6 O4 O8 134.2(9) yes
S1 O5 O7 84.7(12) yes
S1 O6 O4 48.2(4) yes
S1 O7 O5 68.2(12) yes
S1 O8 O3 62.7(4) yes
S1 O8 O4 67.7(7) yes
O3 O8 O4 127.3(9) yes
Ir1 N1 C11 125.5(3) yes
Ir1 N1 C15 114.3(3) yes
C11 N1 C15 119.6(4) yes
C15 N2 C16 117.8(4) yes
C15 N2 C17 130.6(5) yes
C16 N2 C17 110.5(4) yes
C16 N3 C18 109.8(4) yes
C16 N3 C19 125.9(4) yes
C18 N3 C19 124.1(4) yes
Ir1 C1 C2 69.1(3) yes
Ir1 C1 C5 72.6(3) yes
Ir1 C1 C6 123.7(4) yes
C2 C1 C5 109.7(4) yes
C2 C1 C6 123.2(5) yes
C5 C1 C6 127.1(5) yes
Ir1 C2 C1 72.4(3) yes
Ir1 C2 C3 69.9(3) yes
Ir1 C2 C7 132.0(4) yes
C1 C2 C3 106.6(4) yes
C1 C2 C7 125.3(5) yes
C3 C2 C7 127.0(5) yes
Ir1 C3 C2 71.1(3) yes
Ir1 C3 C4 69.2(3) yes
Ir1 C3 C8 126.2(4) yes
C2 C3 C4 107.7(4) yes
C2 C3 C8 126.5(4) yes
C4 C3 C8 125.7(4) yes
Ir1 C4 C3 71.7(3) yes
Ir1 C4 C5 74.7(3) yes
Ir1 C4 C9 125.8(4) yes
C3 C4 C5 107.9(4) yes
C3 C4 C9 127.0(5) yes
C5 C4 C9 124.6(5) yes
Ir1 C5 C1 71.0(3) yes
Ir1 C5 C4 66.3(3) yes
Ir1 C5 C10 130.9(4) yes
C1 C5 C4 107.6(4) yes
C1 C5 C10 127.5(5) yes
C4 C5 C10 124.7(5) yes
O1 C11 N1 120.1(4) yes
O1 C11 C12 122.9(5) yes
N1 C11 C12 117.0(5) yes
C11 C12 C13 121.0(6) yes
C12 C13 C14 120.7(5) yes
C13 C14 C15 116.7(5) yes
N1 C15 N2 111.8(4) yes
N1 C15 C14 124.2(5) yes
N2 C15 C14 124.0(5) yes
Ir1 C16 N2 114.8(4) yes
Ir1 C16 N3 139.5(4) yes
N2 C16 N3 105.6(4) yes
N2 C17 C18 106.4(5) yes
N3 C18 C17 107.6(5) yes
S1 C20 F1 103.1(5) yes
S1 C20 F2 120.8(6) yes
S1 C20 F3 114.3(6) yes
S1 C20 F4 93.4(5) yes
S1 C20 F5 119.6(6) yes
S1 C20 F6 112.7(6) yes
F1 C20 F2 101.8(6) yes
F1 C20 F3 70.4(7) yes
F1 C20 F4 163.5(7) yes
F1 C20 F5 100.9(7) yes
F1 C20 F6 70.6(6) yes
F2 C20 F3 124.6(8) yes
F2 C20 F4 67.9(6) yes
F2 C20 F5 106.9(7) yes
F2 C20 F6 35.0(6) yes
F3 C20 F4 104.1(7) yes
F3 C20 F5 33.0(6) yes
F3 C20 F6 123.8(8) yes
F4 C20 F5 71.4(6) yes
F4 C20 F6 102.1(7) yes
F5 C20 F6 127.5(7) yes
Ir1 O2 H24 125.622 no
Ir1 O2 H25 127.119 no
H24 O2 H25 100.967 no
C1 C6 H1 109.148 no
C1 C6 H2 109.704 no
C1 C6 H3 109.647 no
H1 C6 H2 109.442 no
H1 C6 H3 109.442 no
H2 C6 H3 109.444 no
C2 C7 H4 109.520 no
C2 C7 H5 109.786 no
C2 C7 H6 109.198 no
H4 C7 H5 109.442 no
H4 C7 H6 109.440 no
H5 C7 H6 109.441 no
C3 C8 H7 109.280 no
C3 C8 H8 109.655 no
C3 C8 H9 109.568 no
H7 C8 H8 109.445 no
H7 C8 H9 109.444 no
H8 C8 H9 109.436 no
C4 C9 H10 109.611 no
C4 C9 H11 109.403 no
C4 C9 H12 109.484 no
H10 C9 H11 109.445 no
H10 C9 H12 109.441 no
H11 C9 H12 109.444 no
C5 C10 H13 109.744 no
C5 C10 H14 109.094 no
C5 C10 H15 109.659 no
H13 C10 H14 109.444 no
H13 C10 H15 109.445 no
H14 C10 H15 109.440 no
C11 C12 H16 119.601 no
C13 C12 H16 119.434 no
C12 C13 H17 119.582 no
C14 C13 H17 119.708 no
C13 C14 H18 121.481 no
C15 C14 H18 121.854 no
N2 C17 H19 127.094 no
C18 C17 H19 126.539 no
N3 C18 H20 125.968 no
C17 C18 H20 126.393 no
N3 C19 H21 109.755 no
N3 C19 H22 109.413 no
N3 C19 H23 109.337 no
H21 C19 H22 109.440 no
H21 C19 H23 109.440 no
H22 C19 H23 109.442 no

loop_
_geom_bond_atom_site_label_1
_geom_bond_atom_site_label_2
_geom_bond_distance
_geom_bond_publ_flag
Ir1 O2 2.148(4) yes
Ir1 N1 2.119(4) yes
Ir1 C1 2.228(5) yes
Ir1 C2 2.184(5) yes
Ir1 C3 2.167(5) yes
Ir1 C4 2.134(5) yes
Ir1 C5 2.248(6) yes
Ir1 C16 2.017(5) yes
S1 O3 1.651(8) yes
S1 O4 1.354(8) yes
S1 O5 1.330(10) yes
S1 O6 1.674(9) yes
S1 O7 1.426(10) yes
S1 O8 1.388(8) yes
S1 C20 1.789(7) yes
F1 F3 1.577(13) yes
F1 F6 1.600(13) yes
F1 C20 1.487(11) yes
F2 F4 1.576(11) yes
F2 F6 0.784(12) yes
F2 C20 1.333(11) yes
F3 F5 0.745(13) yes
F3 C20 1.226(12) yes
F4 F5 1.658(12) yes
F4 C20 1.479(10) yes
F5 C20 1.359(11) yes
F6 C20 1.265(10) yes
O1 C11 1.269(6) yes
O3 O8 1.735(11) yes
O4 O6 1.645(11) yes
O4 O8 0.957(11) yes
O5 O7 0.651(14) yes
N1 C11 1.376(7) yes
N1 C15 1.365(7) yes
N2 C15 1.416(7) yes
N2 C16 1.374(6) yes
N2 C17 1.394(7) yes
N3 C16 1.331(6) yes
N3 C18 1.418(7) yes
N3 C19 1.460(7) yes
C1 C2 1.457(7) yes
C1 C5 1.399(7) yes
C1 C6 1.512(7) yes
C2 C3 1.456(7) yes
C2 C7 1.489(7) yes
C3 C4 1.437(7) yes
C3 C8 1.503(7) yes
C4 C5 1.465(7) yes
C4 C9 1.501(7) yes
C5 C10 1.501(8) yes
C11 C12 1.444(7) yes
C12 C13 1.366(9) yes
C13 C14 1.401(9) yes
C14 C15 1.375(7) yes
C17 C18 1.333(8) yes
O2 H24 0.839 no
O2 H25 1.042 no
C6 H1 0.960 no
C6 H2 0.960 no
C6 H3 0.960 no
C7 H4 0.960 no
C7 H5 0.960 no
C7 H6 0.960 no
C8 H7 0.960 no
C8 H8 0.960 no
C8 H9 0.960 no
C9 H10 0.960 no
C9 H11 0.960 no
C9 H12 0.960 no
C10 H13 0.960 no
C10 H14 0.960 no
C10 H15 0.960 no
C12 H16 0.930 no
C13 H17 0.930 no
C14 H18 0.930 no
C17 H19 0.930 no
C18 H20 0.930 no
C19 H21 0.960 no
C19 H22 0.960 no
C19 H23 0.960 no

loop_
_geom_hbond_atom_site_label_D
_geom_hbond_atom_site_label_H
_geom_hbond_atom_site_label_A
_geom_hbond_site_symmetry_A
_geom_hbond_distance_DA
_geom_hbond_distance_DH
_geom_hbond_distance_HA
_geom_hbond_angle_DHA
_geom_hbond_publ_flag
O2 H24 O3 2_656 2.707(8) 0.839 1.890 164.3 no
O2 H24 O8 2_656 2.640(9) 0.839 2.059 125.9 no
O2 H25 O1 2_655 2.615(5) 1.042 1.583 169.9 no
